data_1516833
loop_
_publ_author_name
'Bruzek, Matthew J.'
'Anthony, John E.'

_publ_section_title
;
 Synthesis and optical properties of dioxolane-functionalized hexacenes
 and heptacenes.
;
_journal_issue 13
_journal_name_full 'Organic letters'
_journal_page_first 3608
_journal_page_last 3610
_journal_paper_doi 10.1021/ol501373s
_journal_volume 16
_journal_year 2014
_chemical_formula_moiety 'C48 H48 O6'
_chemical_formula_sum 'C48 H48 O6'
_chemical_formula_weight 720.86
_chemical_name_systematic
; 
 ? 
;
_space_group_IT_number 2
_symmetry_cell_setting triclinic
_symmetry_space_group_name_Hall '-P 1'
_symmetry_space_group_name_H-M 'P -1'
_atom_sites_solution_hydrogens geom
_atom_sites_solution_primary direct
_atom_sites_solution_secondary difmap
_audit_creation_method SHELXL-97
_cell_angle_alpha 95.527(3)
_cell_angle_beta 97.680(2)
_cell_angle_gamma 99.574(3)
_cell_formula_units_Z 1
_cell_length_a 6.0156(2)
_cell_length_b 8.3441(3)
_cell_length_c 18.7234(6)
_cell_measurement_reflns_used 3967
_cell_measurement_temperature 90.0(2)
_cell_measurement_theta_max 66.45
_cell_measurement_theta_min 4.80
_cell_volume 911.63(5)
_computing_cell_refinement APEX2
_computing_data_collection 'APEX2 (Bruker-AXS, 2006)'
_computing_data_reduction APEX2
_computing_molecular_graphics 'XP in SHELXTL (Sheldrick, 2008)'
_computing_publication_material
; 
SHELX-97 (Sheldrick, 2008) and local procedures 
;
_computing_structure_refinement 'SHELXL-97 (Sheldrick, 2008)'
_computing_structure_solution 'SHELXS-97 (Sheldrick, 2008)'
_diffrn_ambient_temperature 90.0(2)
_diffrn_detector_area_resol_mean 5.6
_diffrn_measured_fraction_theta_full 0.908
_diffrn_measured_fraction_theta_max 0.908
_diffrn_measurement_device_type 'Bruker X8 Proteum diffractometer'
_diffrn_measurement_method '\f and \w scans'
_diffrn_radiation_monochromator 'graded multilayer optics'
_diffrn_radiation_source 'fine-focus rotating anode'
_diffrn_radiation_type CuK\a
_diffrn_radiation_wavelength 1.54178
_diffrn_reflns_av_R_equivalents 0.0643
_diffrn_reflns_av_sigmaI/netI 0.0335
_diffrn_reflns_limit_h_max 7
_diffrn_reflns_limit_h_min -7
_diffrn_reflns_limit_k_max 9
_diffrn_reflns_limit_k_min -9
_diffrn_reflns_limit_l_max 22
_diffrn_reflns_limit_l_min 0
_diffrn_reflns_number 4297
_diffrn_reflns_theta_full 67.53
_diffrn_reflns_theta_max 67.53
_diffrn_reflns_theta_min 2.40
_diffrn_standards_number 0
_exptl_absorpt_coefficient_mu 0.677
_exptl_absorpt_correction_T_max 0.907
_exptl_absorpt_correction_T_min 0.627
_exptl_absorpt_correction_type multi-scan
_exptl_absorpt_process_details 'Sadabs in APEX2 (BrukerAXS, 2006)'
_exptl_crystal_colour yellow
_exptl_crystal_density_diffrn 1.313
_exptl_crystal_density_method 'not measured'
_exptl_crystal_description lath
_exptl_crystal_F_000 384
_exptl_crystal_size_max 0.13
_exptl_crystal_size_mid 0.03
_exptl_crystal_size_min 0.01
_refine_diff_density_max 0.206
_refine_diff_density_min -0.278
_refine_diff_density_rms 0.054
_refine_ls_extinction_method none
_refine_ls_goodness_of_fit_ref 1.059
_refine_ls_hydrogen_treatment constr
_refine_ls_matrix_type full
_refine_ls_number_parameters 249
_refine_ls_number_reflns 4297
_refine_ls_number_restraints 0
_refine_ls_restrained_S_all 1.059
_refine_ls_R_factor_all 0.0572
_refine_ls_R_factor_gt 0.0536
_refine_ls_shift/su_max 0.000
_refine_ls_shift/su_mean 0.000
_refine_ls_structure_factor_coef Fsqd
_refine_ls_weighting_details 'calc w=1/[\s^2^(Fo^2^)+(0.0488P)^2^+1.5409P] where P=(Fo^2^+2Fc^2^)/3'
_refine_ls_weighting_scheme calc
_refine_ls_wR_factor_gt 0.1518
_refine_ls_wR_factor_ref 0.1536
_reflns_number_gt 3977
_reflns_number_total 4297
_reflns_threshold_expression >2\s(I)
_cod_data_source_file ol501373s_si_003.cif
_cod_data_source_block x12417
_cod_database_code 1516833

loop_
_symmetry_equiv_pos_as_xyz
'x, y, z'
'-x, -y, -z'

loop_
_atom_site_label
_atom_site_type_symbol
_atom_site_fract_x
_atom_site_fract_y
_atom_site_fract_z
_atom_site_U_iso_or_equiv
_atom_site_adp_type
_atom_site_occupancy
_atom_site_symmetry_multiplicity
_atom_site_calc_flag
_atom_site_refinement_flags
O1 O 0.0630(3) 0.3585(2) 0.44810(10) 0.0206(5) Uani 1 1 d .
O2 O 0.1049(3) 1.3987(2) 0.22989(10) 0.0194(4) Uani 1 1 d .
O3 O 0.4877(3) 1.4993(2) 0.25868(10) 0.0195(4) Uani 1 1 d .
C1 C 0.2591(5) 0.4240(3) 0.47273(13) 0.0165(6) Uani 1 1 d .
C2 C 0.3555(5) 0.5890(3) 0.45588(13) 0.0171(6) Uani 1 1 d .
C3 C 0.2174(5) 0.6746(3) 0.41708(14) 0.0177(6) Uani 1 1 d .
H3 H 0.0613 0.6273 0.4019 0.021 Uiso 1 1 calc R
C4 C 0.3007(5) 0.8317(3) 0.39887(13) 0.0165(6) Uani 1 1 d .
C5 C 0.1608(5) 0.9215(3) 0.35969(13) 0.0173(6) Uani 1 1 d .
H5 H 0.0026 0.8779 0.3468 0.021 Uiso 1 1 calc R
C6 C 0.2459(5) 1.0722(3) 0.33908(14) 0.0176(6) Uani 1 1 d .
C7 C 0.1016(5) 1.1588(3) 0.29552(14) 0.0182(6) Uani 1 1 d .
H7 H -0.0580 1.1198 0.2834 0.022 Uiso 1 1 calc R
C8 C 0.2020(5) 1.2972(3) 0.27269(14) 0.0176(6) Uani 1 1 d .
C9 C 0.4379(5) 1.3603(3) 0.29146(13) 0.0177(6) Uani 1 1 d .
C10 C 0.5802(5) 1.2910(3) 0.33536(14) 0.0188(6) Uani 1 1 d .
H10 H 0.7362 1.3398 0.3495 0.023 Uiso 1 1 calc R
C11 C 0.4857(5) 1.1403(3) 0.35979(13) 0.0176(6) Uani 1 1 d .
C12 C 0.6225(5) 1.0536(3) 0.40112(13) 0.0170(6) Uani 1 1 d .
H12 H 0.7789 1.0999 0.4165 0.020 Uiso 1 1 calc R
C13 C 0.5371(5) 0.9009(3) 0.42075(13) 0.0163(6) Uani 1 1 d .
C14 C 0.6754(5) 0.8109(3) 0.46248(13) 0.0166(6) Uani 1 1 d .
H14 H 0.8319 0.8565 0.4782 0.020 Uiso 1 1 calc R
C15 C 0.5900(5) 0.6606(3) 0.48071(13) 0.0173(6) Uani 1 1 d .
C16 C 0.2930(5) 1.4923(3) 0.20231(14) 0.0180(6) Uani 1 1 d .
C17 C 0.3404(5) 1.3968(3) 0.13397(14) 0.0192(6) Uani 1 1 d .
H17A H 0.3613 1.2866 0.1457 0.023 Uiso 1 1 calc R
H17B H 0.4871 1.4522 0.1220 0.023 Uiso 1 1 calc R
C18 C 0.1611(5) 1.3751(4) 0.06561(15) 0.0238(7) Uani 1 1 d .
H18 H 0.1346 1.4862 0.0550 0.029 Uiso 1 1 calc R
C19 C -0.0670(5) 1.2735(4) 0.07315(16) 0.0326(8) Uani 1 1 d .
H19A H -0.1663 1.2530 0.0260 0.049 Uiso 1 1 calc R
H19B H -0.1390 1.3330 0.1086 0.049 Uiso 1 1 calc R
H19C H -0.0428 1.1689 0.0897 0.049 Uiso 1 1 calc R
C20 C 0.2554(6) 1.2980(4) 0.00183(16) 0.0317(8) Uani 1 1 d .
H20A H 0.2799 1.1879 0.0106 0.048 Uiso 1 1 calc R
H20B H 0.4006 1.3656 -0.0034 0.048 Uiso 1 1 calc R
H20C H 0.1464 1.2910 -0.0427 0.048 Uiso 1 1 calc R
C21 C 0.2448(5) 1.6623(3) 0.19439(14) 0.0188(6) Uani 1 1 d .
H21A H 0.2425 1.7179 0.2434 0.023 Uiso 1 1 calc R
H21B H 0.0902 1.6517 0.1664 0.023 Uiso 1 1 calc R
C22 C 0.4123(5) 1.7723(4) 0.15739(14) 0.0211(6) Uani 1 1 d .
H22 H 0.4222 1.7130 0.1092 0.025 Uiso 1 1 calc R
C23 C 0.6507(5) 1.8135(4) 0.20134(17) 0.0293(7) Uani 1 1 d .
H23A H 0.7489 1.8903 0.1774 0.044 Uiso 1 1 calc R
H23B H 0.7140 1.7131 0.2046 0.044 Uiso 1 1 calc R
H23C H 0.6427 1.8637 0.2502 0.044 Uiso 1 1 calc R
C24 C 0.3255(6) 1.9292(4) 0.14444(17) 0.0279(7) Uani 1 1 d .
H24A H 0.3154 1.9894 0.1911 0.042 Uiso 1 1 calc R
H24B H 0.1741 1.9026 0.1148 0.042 Uiso 1 1 calc R
H24C H 0.4309 1.9969 0.1190 0.042 Uiso 1 1 calc R

loop_
_atom_site_aniso_label
_atom_site_aniso_U_11
_atom_site_aniso_U_22
_atom_site_aniso_U_33
_atom_site_aniso_U_23
_atom_site_aniso_U_13
_atom_site_aniso_U_12
O1 0.0169(11) 0.0187(11) 0.0241(10) 0.0031(8) -0.0006(8) 0.0004(8)
O2 0.0158(10) 0.0196(10) 0.0246(10) 0.0084(8) 0.0030(8) 0.0050(8)
O3 0.0189(11) 0.0180(10) 0.0208(9) 0.0058(8) 0.0004(8) 0.0012(8)
C1 0.0162(15) 0.0185(15) 0.0154(12) 0.0012(10) 0.0042(10) 0.0036(12)
C2 0.0181(15) 0.0169(15) 0.0159(12) 0.0003(11) 0.0033(11) 0.0027(12)
C3 0.0176(15) 0.0179(14) 0.0173(13) 0.0006(11) 0.0040(11) 0.0020(12)
C4 0.0174(15) 0.0179(15) 0.0152(12) 0.0011(10) 0.0052(10) 0.0044(12)
C5 0.0144(15) 0.0190(15) 0.0185(13) 0.0003(11) 0.0045(10) 0.0028(12)
C6 0.0188(15) 0.0185(15) 0.0166(12) 0.0015(11) 0.0055(11) 0.0047(12)
C7 0.0166(15) 0.0186(15) 0.0198(13) 0.0017(11) 0.0040(11) 0.0037(12)
C8 0.0185(15) 0.0192(15) 0.0171(13) 0.0031(11) 0.0047(11) 0.0071(12)
C9 0.0209(15) 0.0149(15) 0.0178(13) 0.0030(11) 0.0044(11) 0.0026(12)
C10 0.0182(15) 0.0166(15) 0.0207(13) 0.0011(11) 0.0019(11) 0.0026(12)
C11 0.0182(15) 0.0174(15) 0.0174(13) 0.0003(11) 0.0045(11) 0.0032(12)
C12 0.0146(14) 0.0178(15) 0.0187(13) 0.0016(11) 0.0032(11) 0.0031(12)
C13 0.0175(15) 0.0171(15) 0.0145(12) 0.0001(11) 0.0042(10) 0.0031(12)
C14 0.0142(15) 0.0175(15) 0.0176(13) 0.0005(11) 0.0032(10) 0.0016(11)
C15 0.0170(15) 0.0189(14) 0.0171(13) 0.0020(11) 0.0050(10) 0.0044(12)
C16 0.0157(15) 0.0171(15) 0.0213(13) 0.0061(11) 0.0006(11) 0.0028(11)
C17 0.0193(15) 0.0144(14) 0.0250(15) 0.0066(11) 0.0038(12) 0.0039(12)
C18 0.0290(17) 0.0204(16) 0.0232(14) 0.0049(12) 0.0026(12) 0.0083(13)
C19 0.0254(18) 0.043(2) 0.0256(15) -0.0011(14) -0.0021(13) 0.0040(15)
C20 0.0339(19) 0.0355(19) 0.0236(15) 0.0000(14) 0.0016(13) 0.0046(15)
C21 0.0214(16) 0.0181(15) 0.0183(13) 0.0025(11) 0.0034(11) 0.0070(12)
C22 0.0258(16) 0.0184(15) 0.0192(13) 0.0011(11) 0.0049(12) 0.0040(12)
C23 0.0261(18) 0.0268(18) 0.0345(16) 0.0090(13) 0.0046(13) 0.0003(14)
C24 0.0368(19) 0.0179(16) 0.0313(16) 0.0063(13) 0.0102(14) 0.0057(14)

loop_
_atom_type_symbol
_atom_type_description
_atom_type_scat_dispersion_real
_atom_type_scat_dispersion_imag
_atom_type_scat_source
C C 0.0181 0.0091 'International Tables Vol C Tables 4.2.6.8 and 6.1.1.4'
H H 0.0000 0.0000 'International Tables Vol C Tables 4.2.6.8 and 6.1.1.4'
O O 0.0492 0.0322 'International Tables Vol C Tables 4.2.6.8 and 6.1.1.4'

loop_
_geom_angle_atom_site_label_1
_geom_angle_atom_site_label_2
_geom_angle_atom_site_label_3
_geom_angle
_geom_angle_site_symmetry_3
C8 O2 C16 105.0(2) .
C9 O3 C16 105.0(2) .
O1 C1 C2 121.1(2) .
O1 C1 C15 121.0(3) 2_666
C2 C1 C15 117.8(2) 2_666
C3 C2 C15 119.7(3) .
C3 C2 C1 119.3(2) .
C15 C2 C1 120.9(2) .
C2 C3 C4 121.7(3) .
C2 C3 H3 119.1 .
C4 C3 H3 119.1 .
C5 C4 C3 122.4(2) .
C5 C4 C13 118.8(2) .
C3 C4 C13 118.8(2) .
C6 C5 C4 122.0(3) .
C6 C5 H5 119.0 .
C4 C5 H5 119.0 .
C5 C6 C7 121.2(2) .
C5 C6 C11 119.1(3) .
C7 C6 C11 119.6(2) .
C8 C7 C6 117.3(3) .
C8 C7 H7 121.3 .
C6 C7 H7 121.3 .
C7 C8 O2 128.7(3) .
C7 C8 C9 122.6(3) .
O2 C8 C9 108.8(2) .
C10 C9 O3 128.3(3) .
C10 C9 C8 123.3(2) .
O3 C9 C8 108.5(2) .
C9 C10 C11 117.0(3) .
C9 C10 H10 121.5 .
C11 C10 H10 121.5 .
C12 C11 C10 121.2(3) .
C12 C11 C6 118.7(3) .
C10 C11 C6 120.1(2) .
C11 C12 C13 122.0(3) .
C11 C12 H12 119.0 .
C13 C12 H12 119.0 .
C12 C13 C14 122.5(2) .
C12 C13 C4 119.3(2) .
C14 C13 C4 118.2(2) .
C15 C14 C13 121.9(3) .
C15 C14 H14 119.1 .
C13 C14 H14 119.1 .
C14 C15 C2 119.5(3) .
C14 C15 C1 119.3(3) 2_666
C2 C15 C1 121.2(3) 2_666
O2 C16 O3 103.92(19) .
O2 C16 C21 109.0(2) .
O3 C16 C21 110.3(2) .
O2 C16 C17 109.7(2) .
O3 C16 C17 107.3(2) .
C21 C16 C17 115.9(2) .
C16 C17 C18 117.6(2) .
C16 C17 H17A 107.9 .
C18 C17 H17A 107.9 .
C16 C17 H17B 107.9 .
C18 C17 H17B 107.9 .
H17A C17 H17B 107.2 .
C19 C18 C20 109.9(3) .
C19 C18 C17 113.8(2) .
C20 C18 C17 109.0(2) .
C19 C18 H18 108.0 .
C20 C18 H18 108.0 .
C17 C18 H18 108.0 .
C18 C19 H19A 109.5 .
C18 C19 H19B 109.5 .
H19A C19 H19B 109.5 .
C18 C19 H19C 109.5 .
H19A C19 H19C 109.5 .
H19B C19 H19C 109.5 .
C18 C20 H20A 109.5 .
C18 C20 H20B 109.5 .
H20A C20 H20B 109.5 .
C18 C20 H20C 109.5 .
H20A C20 H20C 109.5 .
H20B C20 H20C 109.5 .
C16 C21 C22 116.2(2) .
C16 C21 H21A 108.2 .
C22 C21 H21A 108.2 .
C16 C21 H21B 108.2 .
C22 C21 H21B 108.2 .
H21A C21 H21B 107.4 .
C24 C22 C23 109.5(3) .
C24 C22 C21 110.1(2) .
C23 C22 C21 112.4(2) .
C24 C22 H22 108.2 .
C23 C22 H22 108.2 .
C21 C22 H22 108.2 .
C22 C23 H23A 109.5 .
C22 C23 H23B 109.5 .
H23A C23 H23B 109.5 .
C22 C23 H23C 109.5 .
H23A C23 H23C 109.5 .
H23B C23 H23C 109.5 .
C22 C24 H24A 109.5 .
C22 C24 H24B 109.5 .
H24A C24 H24B 109.5 .
C22 C24 H24C 109.5 .
H24A C24 H24C 109.5 .
H24B C24 H24C 109.5 .

loop_
_geom_bond_atom_site_label_1
_geom_bond_atom_site_label_2
_geom_bond_distance
_geom_bond_site_symmetry_2
O1 C1 1.223(3) .
O2 C8 1.368(3) .
O2 C16 1.448(3) .
O3 C9 1.373(3) .
O3 C16 1.458(3) .
C1 C2 1.483(4) .
C1 C15 1.484(4) 2_666
C2 C3 1.365(4) .
C2 C15 1.433(4) .
C3 C4 1.414(4) .
C3 H3 0.9500 .
C4 C5 1.400(4) .
C4 C13 1.431(4) .
C5 C6 1.387(4) .
C5 H5 0.9500 .
C6 C7 1.440(4) .
C6 C11 1.446(4) .
C7 C8 1.347(4) .
C7 H7 0.9500 .
C8 C9 1.413(4) .
C9 C10 1.346(4) .
C10 C11 1.434(4) .
C10 H10 0.9500 .
C11 C12 1.390(4) .
C12 C13 1.395(4) .
C12 H12 0.9500 .
C13 C14 1.419(4) .
C14 C15 1.367(4) .
C14 H14 0.9500 .
C15 C1 1.484(4) 2_666
C16 C21 1.511(4) .
C16 C17 1.526(4) .
C17 C18 1.535(4) .
C17 H17A 0.9900 .
C17 H17B 0.9900 .
C18 C19 1.519(4) .
C18 C20 1.522(4) .
C18 H18 1.0000 .
C19 H19A 0.9800 .
C19 H19B 0.9800 .
C19 H19C 0.9800 .
C20 H20A 0.9800 .
C20 H20B 0.9800 .
C20 H20C 0.9800 .
C21 C22 1.529(4) .
C21 H21A 0.9900 .
C21 H21B 0.9900 .
C22 C24 1.517(4) .
C22 C23 1.523(4) .
C22 H22 1.0000 .
C23 H23A 0.9800 .
C23 H23B 0.9800 .
C23 H23C 0.9800 .
C24 H24A 0.9800 .
C24 H24B 0.9800 .
C24 H24C 0.9800 .

loop_
_geom_torsion_atom_site_label_1
_geom_torsion_atom_site_label_2
_geom_torsion_atom_site_label_3
_geom_torsion_atom_site_label_4
_geom_torsion
_geom_torsion_site_symmetry_1
_geom_torsion_site_symmetry_4
O1 C1 C2 C3 5.3(4) . .
C15 C1 C2 C3 -175.9(2) 2_666 .
O1 C1 C2 C15 -175.6(2) . .
C15 C1 C2 C15 3.1(4) 2_666 .
C15 C2 C3 C4 1.6(4) . .
C1 C2 C3 C4 -179.4(2) . .
C2 C3 C4 C5 -179.4(2) . .
C2 C3 C4 C13 1.1(4) . .
C3 C4 C5 C6 -176.9(2) . .
C13 C4 C5 C6 2.5(4) . .
C4 C5 C6 C7 176.7(2) . .
C4 C5 C6 C11 -1.2(4) . .
C5 C6 C7 C8 -174.4(2) . .
C11 C6 C7 C8 3.5(4) . .
C6 C7 C8 O2 178.4(2) . .
C6 C7 C8 C9 -1.7(4) . .
C16 O2 C8 C7 -160.9(3) . .
C16 O2 C8 C9 19.2(3) . .
C16 O3 C9 C10 164.2(3) . .
C16 O3 C9 C8 -16.8(3) . .
C7 C8 C9 C10 -2.2(4) . .
O2 C8 C9 C10 177.7(2) . .
C7 C8 C9 O3 178.7(2) . .
O2 C8 C9 O3 -1.4(3) . .
O3 C9 C10 C11 -177.1(2) . .
C8 C9 C10 C11 4.0(4) . .
C9 C10 C11 C12 175.5(2) . .
C9 C10 C11 C6 -2.0(4) . .
C5 C6 C11 C12 -1.3(4) . .
C7 C6 C11 C12 -179.2(2) . .
C5 C6 C11 C10 176.2(2) . .
C7 C6 C11 C10 -1.7(4) . .
C10 C11 C12 C13 -175.1(2) . .
C6 C11 C12 C13 2.4(4) . .
C11 C12 C13 C14 179.6(2) . .
C11 C12 C13 C4 -1.0(4) . .
C5 C4 C13 C12 -1.4(4) . .
C3 C4 C13 C12 178.0(2) . .
C5 C4 C13 C14 178.0(2) . .
C3 C4 C13 C14 -2.6(3) . .
C12 C13 C14 C15 -179.3(2) . .
C4 C13 C14 C15 1.3(4) . .
C13 C14 C15 C2 1.4(4) . .
C13 C14 C15 C1 -177.2(2) . 2_666
C3 C2 C15 C14 -2.9(4) . .
C1 C2 C15 C14 178.1(2) . .
C3 C2 C15 C1 175.8(2) . 2_666
C1 C2 C15 C1 -3.2(4) . 2_666
C8 O2 C16 O3 -28.8(2) . .
C8 O2 C16 C21 -146.4(2) . .
C8 O2 C16 C17 85.7(2) . .
C9 O3 C16 O2 27.9(3) . .
C9 O3 C16 C21 144.6(2) . .
C9 O3 C16 C17 -88.2(2) . .
O2 C16 C17 C18 68.9(3) . .
O3 C16 C17 C18 -178.8(2) . .
C21 C16 C17 C18 -55.0(3) . .
C16 C17 C18 C19 -64.6(3) . .
C16 C17 C18 C20 172.3(2) . .
O2 C16 C21 C22 -173.0(2) . .
O3 C16 C21 C22 73.5(3) . .
C17 C16 C21 C22 -48.8(3) . .
C16 C21 C22 C24 172.5(2) . .
C16 C21 C22 C23 -65.1(3) . .
